data_4082912
loop_
_publ_author_name
'Pichaandi, Kothanda Rama'
'Mazzotta, Michael G.'
'Harwood, John S.'
'Fanwick, Phillip E.'
'Abu-Omar, Mahdi M.'

_publ_section_title
;
 Synthesis, Dynamics, and DFT Studies of Rhenium Dicarbonyl PNN Pincer
 Complexes in Three Different Oxidation States
;
_journal_issue 7
_journal_name_full Organometallics
_journal_page_first 1672
_journal_paper_doi 10.1021/om500007m
_journal_volume 33
_journal_year 2014
_chemical_formula_moiety 'C21 H35 Cl1 N2 O2 P1 Re1'
_chemical_formula_sum 'C21 H35 Cl N2 O2 P Re'
_chemical_formula_weight 600.13
_chemical_name_systematic
;
 ?
;
_space_group_crystal_system monoclinic
_space_group_IT_number 14
_space_group_name_Hall '-P 2yn'
_space_group_name_H-M_alt 'P 1 21/n 1'
_symmetry_space_group_name_Hall '-P 2yn'
_symmetry_space_group_name_H-M 'P 1 21/n 1'
_atom_sites_solution_hydrogens geom
_atom_sites_solution_primary iterative
_atom_sites_solution_secondary difmap
_audit_creation_method SHELXL-2013
_cell_angle_alpha 90
_cell_angle_beta 107.963(5)
_cell_angle_gamma 90
_cell_formula_units_Z 4
_cell_length_a 12.7184(9)
_cell_length_b 14.6364(11)
_cell_length_c 13.3806(6)
_cell_measurement_reflns_used 23024
_cell_measurement_temperature 200(2)
_cell_measurement_theta_max 71.929
_cell_measurement_theta_min 4.194
_cell_volume 2369.4(3)
_computing_cell_refinement 'HKL2000 (Otwinowski & Minor, 1997)'
_computing_data_collection 'Crystal Clear(Rigaku 2001)'
_computing_data_reduction 'HKL2000 (Otwinowski & Minor, 1997)'
_computing_publication_material 'local programs'
_computing_structure_refinement 'SHELXL-2013 (Sheldrick, 2013)'
_computing_structure_solution 'SHELXT (Sheldrick)'
_diffrn_ambient_temperature 200(2)
_diffrn_measured_fraction_theta_full 0.991
_diffrn_measured_fraction_theta_max 0.976
_diffrn_measurement_details
;
Data were collected on a Rigaku Rapid which has a quarter 
chi circle and a 200 degree curved image plate at a fixed 
distance of 127.4mm.  Strategy was optimized using the 
CrystalClear software.  The completeness is the best 
that can be obtained with this geometry. The missing data are not 
cusp data but mostly high angle data.
Also the use of HKL2000/SCALEPACK lowers the number 
of observed data as inconsistent equivalents are removed 
from the data set and not included in the collected total.
;
_diffrn_measurement_device_type 'Rigaku Rapid II'
_diffrn_measurement_method \w
_diffrn_radiation_type CuK\a
_diffrn_radiation_wavelength 1.54178
_diffrn_reflns_av_R_equivalents 0.068
_diffrn_reflns_av_unetI/netI 0.0325
_diffrn_reflns_Laue_measured_fraction_max 0.976
_diffrn_reflns_limit_h_max 15
_diffrn_reflns_limit_h_min 0
_diffrn_reflns_limit_k_max 17
_diffrn_reflns_limit_k_min 0
_diffrn_reflns_limit_l_max 15
_diffrn_reflns_limit_l_min -16
_diffrn_reflns_number 23024
_diffrn_reflns_point_group_measured_fraction_full 0.991
_diffrn_reflns_point_group_measured_fraction_max 0.976
_diffrn_reflns_theta_full 67.679
_diffrn_reflns_theta_max 71.929
_diffrn_reflns_theta_min 4.194
_diffrn_source 'microfocus source'
_exptl_absorpt_coefficient_mu 11.849
_exptl_absorpt_correction_T_max 0.623
_exptl_absorpt_correction_T_min 0.202
_exptl_absorpt_correction_type multi-scan
_exptl_absorpt_process_details 'SCALEPACK (Otwinowski & Minor, 1997)'
_exptl_crystal_colour colorless
_exptl_crystal_density_diffrn 1.682
_exptl_crystal_description needle
_exptl_crystal_F_000 1192
_exptl_crystal_size_max 0.200
_exptl_crystal_size_mid 0.080
_exptl_crystal_size_min 0.040
_refine_diff_density_max 0.975
_refine_diff_density_min -2.073
_refine_diff_density_rms 0.158
_refine_ls_extinction_method none
_refine_ls_goodness_of_fit_ref 1.151
_refine_ls_hydrogen_treatment constr
_refine_ls_matrix_type full
_refine_ls_number_parameters 289
_refine_ls_number_reflns 4553
_refine_ls_number_restraints 6
_refine_ls_restrained_S_all 1.151
_refine_ls_R_factor_all 0.0608
_refine_ls_R_factor_gt 0.0491
_refine_ls_shift/su_max 0.002
_refine_ls_shift/su_mean 0.000
_refine_ls_structure_factor_coef Fsqd
_refine_ls_weighting_details 'w=1/[\s^2^(Fo^2^)+(0.0722P)^2^+6.2734P] where P=(Fo^2^+2Fc^2^)/3'
_refine_ls_weighting_scheme calc
_refine_ls_wR_factor_gt 0.1353
_refine_ls_wR_factor_ref 0.1454
_reflns_Friedel_coverage 0.000
_reflns_number_gt 3707
_reflns_number_total 4553
_reflns_threshold_expression 'I > 2\s(I)'
_cod_data_source_file om500007m_si_002.cif
_cod_data_source_block RAM545
_cod_depositor_comments 'Adding full bibliography for 4082912.cif.'
_cod_database_code 4082912
_shelx_space_group_comment
;
The symmetry employed for this shelxl refinement is uniquely defined
by the following loop, which should always be used as a source of
symmetry information in preference to the above space-group names.
They are only intended as comments.
;
_shelx_estimated_absorpt_t_min 0.200
_shelx_estimated_absorpt_t_max 0.649
_shelxl_version_number 2013-3

loop_
_space_group_symop_operation_xyz
'x, y, z'
'-x+1/2, y+1/2, -z+1/2'
'-x, -y, -z'
'x-1/2, -y-1/2, z-1/2'

loop_
_atom_site_label
_atom_site_type_symbol
_atom_site_fract_x
_atom_site_fract_y
_atom_site_fract_z
_atom_site_U_iso_or_equiv
_atom_site_adp_type
_atom_site_occupancy
_atom_site_site_symmetry_order
_atom_site_calc_flag
_atom_site_refinement_flags_posn
_atom_site_refinement_flags_adp
_atom_site_refinement_flags_occupancy
_atom_site_disorder_assembly
_atom_site_disorder_group
Re1 Re 0.60752(3) 0.25579(2) 0.93191(2) 0.04373(15) Uani 1 1 d . . . . .
Cl2 Cl 0.6674(7) 0.3574(6) 1.0907(7) 0.056(3) Uani 0.41(3) 1 d . . P A 1
C41 C 0.6537(15) 0.3440(13) 1.041(2) 0.050(4) Uani 0.59(3) 1 d . . P A 2
O42 O 0.6778(15) 0.3939(17) 1.1107(13) 0.068(4) Uani 0.59(3) 1 d . . P A 2
Cl1 Cl 0.5265(4) 0.1402(4) 0.7927(5) 0.054(2) Uani 0.59(3) 1 d . . P A 2
C31 C 0.547(2) 0.173(2) 0.818(2) 0.048(6) Uani 0.41(3) 1 d . U P A 1
O32 O 0.5121(19) 0.1215(14) 0.751(2) 0.056(5) Uani 0.41(3) 1 d . . P A 1
P1 P 0.79525(17) 0.22693(13) 0.94480(14) 0.0475(4) Uani 1 1 d . . . . .
O52 O 0.5686(5) 0.4098(4) 0.7697(5) 0.0727(16) Uani 1 1 d . . . . .
N2 N 0.4407(6) 0.2366(4) 0.9670(5) 0.0509(15) Uani 1 1 d . . . . .
N1 N 0.6470(5) 0.1549(4) 1.0557(4) 0.0452(13) Uani 1 1 d . . . . .
C1 C 0.5609(7) 0.1187(5) 1.0813(5) 0.0516(17) Uani 1 1 d . . . . .
C15 C 0.8269(6) 0.1257(5) 0.8698(6) 0.0542(18) Uani 1 1 d . . . . .
C51 C 0.5805(7) 0.3502(5) 0.8293(6) 0.0573(19) Uani 1 1 d . . . . .
C4 C 0.6858(8) 0.0338(6) 1.2204(6) 0.070(2) Uani 1 1 d . . . . .
H4 H 0.6996 -0.0083 1.2770 0.084 Uiso 1 1 calc R U . . .
C23 C 0.3423(8) 0.2434(6) 0.8712(7) 0.065(2) Uani 1 1 d . . . . .
H23A H 0.3546 0.2018 0.8175 0.077 Uiso 1 1 calc R U . . .
H23B H 0.3399 0.3063 0.8435 0.077 Uiso 1 1 calc R U . . .
C7 C 0.8428(6) 0.1853(5) 1.0830(5) 0.0530(17) Uani 1 1 d . . . . .
H7A H 0.9070 0.1442 1.0928 0.064 Uiso 1 1 calc R U . . .
H7B H 0.8669 0.2380 1.1311 0.064 Uiso 1 1 calc R U . . .
C5 C 0.5786(8) 0.0596(5) 1.1650(6) 0.063(2) Uani 1 1 d . . . . .
H5 H 0.5179 0.0367 1.1846 0.075 Uiso 1 1 calc R U . . .
C2 C 0.7516(7) 0.1346(5) 1.1103(5) 0.0516(17) Uani 1 1 d . . . . .
C22 C 0.4017(8) 0.3981(6) 1.0164(7) 0.073(2) Uani 1 1 d . . . . .
H22A H 0.4550 0.4178 0.9813 0.110 Uiso 1 1 calc R U . . .
H22B H 0.4087 0.4370 1.0777 0.110 Uiso 1 1 calc R U . . .
H22C H 0.3266 0.4031 0.9675 0.110 Uiso 1 1 calc R U . . .
C8 C 0.4481(7) 0.1413(5) 1.0093(6) 0.0544(18) Uani 1 1 d . . . . .
H8A H 0.4287 0.0976 0.9499 0.065 Uiso 1 1 calc R U . . .
H8B H 0.3936 0.1339 1.0479 0.065 Uiso 1 1 calc R U . . .
C21 C 0.4245(7) 0.3000(5) 1.0514(6) 0.060(2) Uani 1 1 d . . . . .
H21A H 0.3621 0.2770 1.0738 0.072 Uiso 1 1 calc R U . . .
H21B H 0.4918 0.2980 1.1132 0.072 Uiso 1 1 calc R U . . .
C11 C 0.8948(7) 0.3226(5) 0.9433(6) 0.0574(18) Uani 1 1 d . . . . .
C24 C 0.2304(9) 0.2223(8) 0.8811(9) 0.088(3) Uani 1 1 d . . . . .
H24A H 0.2313 0.1612 0.9114 0.132 Uiso 1 1 calc R U . . .
H24B H 0.1749 0.2242 0.8115 0.132 Uiso 1 1 calc R U . . .
H24C H 0.2118 0.2676 0.9269 0.132 Uiso 1 1 calc R U . . .
C3 C 0.7726(8) 0.0710(5) 1.1911(6) 0.063(2) Uani 1 1 d . . . . .
H3 H 0.8464 0.0528 1.2265 0.075 Uiso 1 1 calc R U . . .
C12 C 0.8565(7) 0.4101(5) 0.9861(7) 0.070(2) Uani 1 1 d . . . . .
H12A H 0.8618 0.4012 1.0601 0.105 Uiso 1 1 calc R U . . .
H12B H 0.7797 0.4234 0.9455 0.105 Uiso 1 1 calc R U . . .
H12C H 0.9038 0.4613 0.9800 0.105 Uiso 1 1 calc R U . . .
C13 C 0.8891(8) 0.3442(7) 0.8282(6) 0.076(3) Uani 1 1 d . . . . .
H13A H 0.8118 0.3526 0.7857 0.114 Uiso 1 1 calc R U . . .
H13B H 0.9212 0.2934 0.7998 0.114 Uiso 1 1 calc R U . . .
H13C H 0.9306 0.4002 0.8265 0.114 Uiso 1 1 calc R U . . .
C14 C 1.0146(7) 0.3051(6) 1.0109(6) 0.068(2) Uani 1 1 d . . . . .
H14A H 1.0616 0.3552 1.0011 0.101 Uiso 1 1 calc R U . . .
H14B H 1.0404 0.2474 0.9897 0.101 Uiso 1 1 calc R U . . .
H14C H 1.0182 0.3017 1.0850 0.101 Uiso 1 1 calc R U . . .
C16 C 0.7779(7) 0.0399(5) 0.9045(6) 0.064(2) Uani 1 1 d . . . . .
H16A H 0.7862 -0.0123 0.8617 0.096 Uiso 1 1 calc R U . . .
H16B H 0.6993 0.0500 0.8953 0.096 Uiso 1 1 calc R U . . .
H16C H 0.8168 0.0274 0.9786 0.096 Uiso 1 1 calc R U . . .
C18 C 0.7746(7) 0.1385(6) 0.7507(6) 0.066(2) Uani 1 1 d . . . . .
H18A H 0.7844 0.0826 0.7142 0.099 Uiso 1 1 calc R U . . .
H18B H 0.8104 0.1897 0.7269 0.099 Uiso 1 1 calc R U . . .
H18C H 0.6955 0.1513 0.7350 0.099 Uiso 1 1 calc R U . . .
C17 C 0.9527(7) 0.1065(6) 0.8935(7) 0.073(2) Uani 1 1 d . . . . .
H17A H 0.9876 0.1015 0.9696 0.109 Uiso 1 1 calc R U . . .
H17B H 0.9868 0.1568 0.8663 0.109 Uiso 1 1 calc R U . . .
H17C H 0.9629 0.0493 0.8597 0.109 Uiso 1 1 calc R U . . .

loop_
_atom_site_aniso_label
_atom_site_aniso_U_11
_atom_site_aniso_U_22
_atom_site_aniso_U_33
_atom_site_aniso_U_23
_atom_site_aniso_U_13
_atom_site_aniso_U_12
Re1 0.0509(2) 0.0433(2) 0.0381(2) -0.00067(11) 0.01545(16) -0.00178(12)
Cl2 0.067(5) 0.052(5) 0.046(6) -0.017(4) 0.014(4) -0.004(3)
C41 0.049(8) 0.039(8) 0.053(10) -0.003(9) 0.002(9) -0.013(6)
O42 0.077(9) 0.074(11) 0.055(8) -0.028(8) 0.024(6) -0.011(8)
Cl1 0.063(3) 0.052(4) 0.050(4) -0.007(3) 0.024(3) -0.009(3)
C31 0.049(8) 0.049(8) 0.048(8) 0.005(5) 0.018(5) -0.005(5)
O32 0.079(12) 0.045(9) 0.049(12) -0.020(8) 0.026(10) -0.019(7)
P1 0.0534(11) 0.0489(9) 0.0412(9) -0.0032(7) 0.0161(8) -0.0031(8)
O52 0.086(4) 0.057(3) 0.070(4) 0.022(3) 0.017(3) -0.002(3)
N2 0.058(4) 0.045(3) 0.051(4) 0.002(2) 0.020(3) 0.002(3)
N1 0.058(4) 0.041(3) 0.037(3) 0.003(2) 0.014(3) -0.001(3)
C1 0.066(5) 0.048(4) 0.044(4) -0.002(3) 0.022(3) -0.003(3)
C15 0.053(5) 0.059(4) 0.051(4) -0.011(3) 0.016(3) -0.004(3)
C51 0.072(5) 0.050(4) 0.057(4) 0.001(3) 0.030(4) -0.013(4)
C4 0.104(7) 0.054(5) 0.053(4) 0.011(4) 0.027(5) -0.005(5)
C23 0.058(5) 0.087(7) 0.054(5) 0.006(4) 0.025(4) 0.002(4)
C7 0.055(5) 0.059(4) 0.042(3) 0.002(3) 0.011(3) 0.006(3)
C5 0.085(6) 0.051(4) 0.058(4) 0.007(3) 0.031(4) 0.000(4)
C2 0.071(5) 0.042(4) 0.038(3) -0.001(3) 0.011(3) -0.001(3)
C22 0.083(6) 0.056(5) 0.096(6) -0.001(4) 0.049(5) 0.006(4)
C8 0.068(5) 0.042(4) 0.058(4) 0.004(3) 0.028(4) -0.006(3)
C21 0.079(6) 0.055(4) 0.060(4) -0.001(4) 0.039(4) -0.005(4)
C11 0.056(5) 0.061(5) 0.054(4) -0.006(3) 0.016(4) -0.015(4)
C24 0.063(6) 0.123(8) 0.087(7) -0.004(6) 0.035(5) 0.000(6)
C3 0.079(6) 0.053(4) 0.049(4) 0.002(3) 0.010(4) 0.007(4)
C12 0.069(6) 0.052(5) 0.092(6) -0.007(4) 0.028(5) -0.015(4)
C13 0.080(7) 0.088(7) 0.070(5) 0.007(5) 0.037(5) -0.020(5)
C14 0.067(6) 0.071(6) 0.067(5) -0.015(4) 0.025(4) -0.014(4)
C16 0.072(6) 0.054(4) 0.062(5) -0.010(4) 0.015(4) 0.007(4)
C18 0.064(5) 0.087(6) 0.052(4) -0.017(4) 0.027(4) -0.007(4)
C17 0.067(6) 0.071(6) 0.081(6) -0.025(5) 0.024(5) 0.005(4)

loop_
_atom_type_symbol
_atom_type_description
_atom_type_scat_dispersion_real
_atom_type_scat_dispersion_imag
_atom_type_scat_source
C C 0.0181 0.0091 'International Tables Vol C Tables 4.2.6.8 and 6.1.1.4'
H H 0.0000 0.0000 'International Tables Vol C Tables 4.2.6.8 and 6.1.1.4'
N N 0.0311 0.0180 'International Tables Vol C Tables 4.2.6.8 and 6.1.1.4'
O O 0.0492 0.0322 'International Tables Vol C Tables 4.2.6.8 and 6.1.1.4'
P P 0.2955 0.4335 'International Tables Vol C Tables 4.2.6.8 and 6.1.1.4'
Cl Cl 0.3639 0.7018 'International Tables Vol C Tables 4.2.6.8 and 6.1.1.4'
Re Re -5.2083 5.8923 'International Tables Vol C Tables 4.2.6.8 and 6.1.1.4'

loop_
_geom_angle_atom_site_label_1
_geom_angle_atom_site_label_2
_geom_angle_atom_site_label_3
_geom_angle
C41 Re1 C51 90.3(6)
C51 Re1 C31 87.0(8)
C41 Re1 N1 86.1(6)
C51 Re1 N1 175.9(3)
C31 Re1 N1 96.7(7)
C41 Re1 N2 90.7(6)
C51 Re1 N2 105.1(3)
C31 Re1 N2 84.9(8)
N1 Re1 N2 76.9(2)
C41 Re1 P1 90.0(6)
C51 Re1 P1 97.8(3)
C31 Re1 P1 95.6(8)
N1 Re1 P1 80.34(17)
N2 Re1 P1 157.13(16)
C41 Re1 Cl1 173.5(6)
C51 Re1 Cl1 90.7(3)
N1 Re1 Cl1 93.1(2)
N2 Re1 Cl1 82.90(19)
P1 Re1 Cl1 96.21(13)
C51 Re1 Cl2 96.9(3)
C31 Re1 Cl2 172.2(7)
N1 Re1 Cl2 79.5(3)
N2 Re1 Cl2 87.6(2)
P1 Re1 Cl2 90.5(2)
O42 C41 Re1 175.3(17)
O32 C31 Re1 178(3)
C7 P1 C11 103.8(3)
C7 P1 C15 102.3(3)
C11 P1 C15 108.7(3)
C7 P1 Re1 98.1(2)
C11 P1 Re1 121.9(3)
C15 P1 Re1 118.1(2)
C23 N2 C8 109.0(6)
C23 N2 C21 109.1(6)
C8 N2 C21 107.1(5)
C23 N2 Re1 113.1(5)
C8 N2 Re1 103.5(4)
C21 N2 Re1 114.6(5)
C2 N1 C1 121.4(6)
C2 N1 Re1 121.8(5)
C1 N1 Re1 116.6(5)
N1 C1 C5 120.7(7)
N1 C1 C8 116.2(6)
C5 C1 C8 123.0(7)
C16 C15 C18 109.0(6)
C16 C15 C17 106.2(7)
C18 C15 C17 108.8(6)
C16 C15 P1 107.8(5)
C18 C15 P1 111.0(5)
C17 C15 P1 113.8(5)
O52 C51 Re1 176.7(8)
C5 C4 C3 118.5(7)
C5 C4 H4 120.7
C3 C4 H4 120.7
N2 C23 C24 118.4(8)
N2 C23 H23A 107.7
C24 C23 H23A 107.7
N2 C23 H23B 107.7
C24 C23 H23B 107.7
H23A C23 H23B 107.1
C2 C7 P1 111.2(5)
C2 C7 H7A 109.4
P1 C7 H7A 109.4
C2 C7 H7B 109.4
P1 C7 H7B 109.4
H7A C7 H7B 108.0
C1 C5 C4 119.5(8)
C1 C5 H5 120.3
C4 C5 H5 120.3
N1 C2 C3 119.5(7)
N1 C2 C7 117.8(6)
C3 C2 C7 122.7(7)
C21 C22 H22A 109.5
C21 C22 H22B 109.5
H22A C22 H22B 109.5
C21 C22 H22C 109.5
H22A C22 H22C 109.5
H22B C22 H22C 109.5
N2 C8 C1 112.6(6)
N2 C8 H8A 109.1
C1 C8 H8A 109.1
N2 C8 H8B 109.1
C1 C8 H8B 109.1
H8A C8 H8B 107.8
C22 C21 N2 114.0(6)
C22 C21 H21A 108.8
N2 C21 H21A 108.8
C22 C21 H21B 108.8
N2 C21 H21B 108.8
H21A C21 H21B 107.7
C14 C11 C12 106.8(6)
C14 C11 C13 110.7(7)
C12 C11 C13 106.0(7)
C14 C11 P1 114.6(6)
C12 C11 P1 108.8(5)
C13 C11 P1 109.5(5)
C23 C24 H24A 109.5
C23 C24 H24B 109.5
H24A C24 H24B 109.5
C23 C24 H24C 109.5
H24A C24 H24C 109.5
H24B C24 H24C 109.5
C2 C3 C4 120.2(8)
C2 C3 H3 119.9
C4 C3 H3 119.9
C11 C12 H12A 109.5
C11 C12 H12B 109.5
H12A C12 H12B 109.5
C11 C12 H12C 109.5
H12A C12 H12C 109.5
H12B C12 H12C 109.5
C11 C13 H13A 109.5
C11 C13 H13B 109.5
H13A C13 H13B 109.5
C11 C13 H13C 109.5
H13A C13 H13C 109.5
H13B C13 H13C 109.5
C11 C14 H14A 109.5
C11 C14 H14B 109.5
H14A C14 H14B 109.5
C11 C14 H14C 109.5
H14A C14 H14C 109.5
H14B C14 H14C 109.5
C15 C16 H16A 109.5
C15 C16 H16B 109.5
H16A C16 H16B 109.5
C15 C16 H16C 109.5
H16A C16 H16C 109.5
H16B C16 H16C 109.5
C15 C18 H18A 109.5
C15 C18 H18B 109.5
H18A C18 H18B 109.5
C15 C18 H18C 109.5
H18A C18 H18C 109.5
H18B C18 H18C 109.5
C15 C17 H17A 109.5
C15 C17 H17B 109.5
H17A C17 H17B 109.5
C15 C17 H17C 109.5
H17A C17 H17C 109.5
H17B C17 H17C 109.5

loop_
_geom_bond_atom_site_label_1
_geom_bond_atom_site_label_2
_geom_bond_distance
Re1 C41 1.90(3)
Re1 C51 1.902(8)
Re1 C31 1.91(3)
Re1 N1 2.160(5)
Re1 N2 2.328(7)
Re1 P1 2.378(2)
Re1 Cl1 2.491(6)
Re1 Cl2 2.512(7)
C41 O42 1.15(4)
C31 O32 1.16(5)
P1 C7 1.862(7)
P1 C11 1.891(8)
P1 C15 1.901(7)
O52 C51 1.161(9)
N2 C23 1.494(11)
N2 C8 1.497(8)
N2 C21 1.523(9)
N1 C2 1.339(10)
N1 C1 1.351(9)
C1 C5 1.378(9)
C1 C8 1.497(10)
C15 C16 1.536(11)
C15 C18 1.538(10)
C15 C17 1.557(11)
C4 C5 1.388(12)
C4 C3 1.390(12)
C4 H4 0.9500
C23 C24 1.502(13)
C23 H23A 0.9900
C23 H23B 0.9900
C7 C2 1.513(10)
C7 H7A 0.9900
C7 H7B 0.9900
C5 H5 0.9500
C2 C3 1.389(10)
C22 C21 1.510(11)
C22 H22A 0.9800
C22 H22B 0.9800
C22 H22C 0.9800
C8 H8A 0.9900
C8 H8B 0.9900
C21 H21A 0.9900
C21 H21B 0.9900
C11 C14 1.534(11)
C11 C12 1.542(11)
C11 C13 1.552(10)
C24 H24A 0.9800
C24 H24B 0.9800
C24 H24C 0.9800
C3 H3 0.9500
C12 H12A 0.9800
C12 H12B 0.9800
C12 H12C 0.9800
C13 H13A 0.9800
C13 H13B 0.9800
C13 H13C 0.9800
C14 H14A 0.9800
C14 H14B 0.9800
C14 H14C 0.9800
C16 H16A 0.9800
C16 H16B 0.9800
C16 H16C 0.9800
C18 H18A 0.9800
C18 H18B 0.9800
C18 H18C 0.9800
C17 H17A 0.9800
C17 H17B 0.9800
C17 H17C 0.9800

loop_
_geom_torsion_atom_site_label_1
_geom_torsion_atom_site_label_2
_geom_torsion_atom_site_label_3
_geom_torsion_atom_site_label_4
_geom_torsion
C2 N1 C1 C5 0.1(10)
Re1 N1 C1 C5 -174.6(5)
C2 N1 C1 C8 -175.6(6)
Re1 N1 C1 C8 9.7(8)
C8 N2 C23 C24 59.0(10)
C21 N2 C23 C24 -57.7(9)
Re1 N2 C23 C24 173.5(7)
C11 P1 C7 C2 158.8(5)
C15 P1 C7 C2 -88.2(5)
Re1 P1 C7 C2 33.1(5)
N1 C1 C5 C4 -3.0(11)
C8 C1 C5 C4 172.4(7)
C3 C4 C5 C1 1.9(12)
C1 N1 C2 C3 3.8(10)
Re1 N1 C2 C3 178.2(5)
C1 N1 C2 C7 -174.0(6)
Re1 N1 C2 C7 0.3(8)
P1 C7 C2 N1 -25.2(8)
P1 C7 C2 C3 157.0(6)
C23 N2 C8 C1 160.8(6)
C21 N2 C8 C1 -81.3(7)
Re1 N2 C8 C1 40.2(6)
N1 C1 C8 N2 -36.2(9)
C5 C1 C8 N2 148.3(7)
C23 N2 C21 C22 -55.2(9)
C8 N2 C21 C22 -173.1(7)
Re1 N2 C21 C22 72.8(8)
C7 P1 C11 C14 37.7(6)
C15 P1 C11 C14 -70.7(6)
Re1 P1 C11 C14 146.6(5)
C7 P1 C11 C12 -81.8(6)
C15 P1 C11 C12 169.9(5)
Re1 P1 C11 C12 27.1(6)
C7 P1 C11 C13 162.8(6)
C15 P1 C11 C13 54.4(7)
Re1 P1 C11 C13 -88.3(6)
N1 C2 C3 C4 -4.9(11)
C7 C2 C3 C4 172.9(7)
C5 C4 C3 C2 2.0(12)
